data_1567607
loop_
_publ_author_name
'Bellia, Sophia'
'Anderson, Grace'
'Zeller, Matthias'
'Mirjafari, Arsalan'
'Hillesheim, Patrick C.'

_publ_section_title
;
 1-Methyl-5-nitroimidazolium chloride
;
_journal_coeditor_code TK4083
_journal_issue 9
_journal_name_full IUCrData
_journal_page_first x220878
_journal_paper_doi 10.1107/S2414314622008781
_journal_volume 7
_journal_year 2022
_chemical_formula_iupac 'C4 H6 N3 O2 +, Cl -'
_chemical_formula_moiety 'C4 H6 N3 O2 +, Cl -'
_chemical_formula_sum 'C4 H6 Cl N3 O2'
_chemical_formula_weight 163.57
_chemical_name_systematic
;
1-Methyl-5-nitroimidazolium chloride
;
_space_group_crystal_system monoclinic
_space_group_IT_number 14
_space_group_name_Hall '-P 2ybc'
_space_group_name_H-M_alt 'P 1 21/c 1'
_atom_sites_solution_hydrogens mixed
_atom_sites_solution_primary direct
_atom_sites_solution_secondary difmap
_audit_creation_method
;
Olex2 1.5
(compiled 2022.04.07 svn.rca3783a0 for OlexSys, GUI svn.r6498)
;
_cell_angle_alpha 90
_cell_angle_beta 105.817(3)
_cell_angle_gamma 90
_cell_formula_units_Z 4
_cell_length_a 6.3498(5)
_cell_length_b 9.8991(9)
_cell_length_c 11.5969(10)
_cell_measurement_reflns_used 9893
_cell_measurement_temperature 150(2)
_cell_measurement_theta_max 33.2365
_cell_measurement_theta_min 2.7507
_cell_volume 701.35(10)
_computing_cell_refinement
;
SAINT (Bruker, 2019)
;
_computing_data_collection
;
APEX3 (Bruker, 2019)
;
_computing_data_reduction
;
SAINT (Bruker, 2019)
;
_computing_molecular_graphics
;
<i>OLEX2</i> (Dolomanov <i>et al.</i>,  2009)
;
_computing_publication_material
;
<i>OLEX2</i> (Dolomanov <i>et al.</i>,  2009),
publCIF (Westrip, 2010),
CSD (Groom et al., 2016),
enCIFer (Allen <i>et al.</i>,  2004)
;
_computing_structure_refinement
;
<i>SHELXL2018/3</i> (Sheldrick, 2015)
<i>ShelXle</i> (H\"ubschle <i>et al.</i>,  2011)
;
_computing_structure_solution
;
SHELXS97 (Sheldrick, 2008)
;
_diffrn_ambient_temperature 149.98
_diffrn_detector_area_resol_mean 7.4074
_diffrn_measured_fraction_theta_full 0.996
_diffrn_measured_fraction_theta_max 0.971
_diffrn_measurement_device_type
;
Bruker AXS D8 Quest diffractometer with PhotonII charge-integrating pixel
array detector (CPAD)
;
_diffrn_measurement_method 'omega and phi scans'
_diffrn_radiation_type MoK\a
_diffrn_radiation_wavelength 0.71073
_diffrn_reflns_av_R_equivalents 0.0374
_diffrn_reflns_av_unetI/netI 0.0288
_diffrn_reflns_limit_h_max 9
_diffrn_reflns_limit_h_min -8
_diffrn_reflns_limit_k_max 14
_diffrn_reflns_limit_k_min -15
_diffrn_reflns_limit_l_max 17
_diffrn_reflns_limit_l_min -16
_diffrn_reflns_number 12789
_diffrn_reflns_theta_full 25.242
_diffrn_reflns_theta_max 33.248
_diffrn_reflns_theta_min 2.751
_exptl_absorpt_coefficient_mu 0.486
_exptl_absorpt_correction_T_max 0.7465
_exptl_absorpt_correction_T_min 0.6591
_exptl_absorpt_correction_type multi-scan
_exptl_absorpt_process_details
;
(SADABS; Krause <i>et al.</i>,  2015)
;
_exptl_crystal_colour colourless
_exptl_crystal_density_diffrn 1.549
_exptl_crystal_description rod
_exptl_crystal_F_000 336
_exptl_crystal_size_max 0.35
_exptl_crystal_size_mid 0.15
_exptl_crystal_size_min 0.12
_refine_diff_density_max 0.351
_refine_diff_density_min -0.242
_refine_ls_extinction_method none
_refine_ls_goodness_of_fit_ref 1.080
_refine_ls_hydrogen_treatment mixed
_refine_ls_matrix_type full
_refine_ls_number_parameters 97
_refine_ls_number_reflns 2681
_refine_ls_number_restraints 0
_refine_ls_restrained_S_all 1.080
_refine_ls_R_factor_all 0.0275
_refine_ls_R_factor_gt 0.0255
_refine_ls_shift/su_max 0.001
_refine_ls_shift/su_mean 0.000
_refine_ls_structure_factor_coef Fsqd
_refine_ls_weighting_details 'w=1/[\s^2^(Fo^2^)+(0.0390P)^2^+0.1001P] where P=(Fo^2^+2Fc^2^)/3'
_refine_ls_weighting_scheme calc
_refine_ls_wR_factor_gt 0.0702
_refine_ls_wR_factor_ref 0.0715
_reflns_number_gt 2556
_reflns_number_total 2681
_reflns_threshold_expression 'I > 2\s(I)'
_cod_data_source_file tk4083sup1.cif
_cod_data_source_block I
_cod_database_code 1567607
_shelx_space_group_comment
;
The symmetry employed for this shelxl refinement is uniquely defined
by the following loop, which should always be used as a source of
symmetry information in preference to the above space-group names.
They are only intended as comments.
;
_shelx_estimated_absorpt_t_min 0.848
_shelx_estimated_absorpt_t_max 0.944

loop_
_space_group_symop_operation_xyz
'x, y, z'
'-x, y+1/2, -z+1/2'
'-x, -y, -z'
'x, -y-1/2, z-1/2'

loop_
_atom_site_type_symbol
_atom_site_label
_atom_site_fract_x
_atom_site_fract_y
_atom_site_fract_z
_atom_site_U_iso_or_equiv
_atom_site_adp_type
_atom_site_calc_flag
_atom_site_occupancy
_atom_site_disorder_assembly
_atom_site_disorder_group
Cl Cl1 0.75167(5) 0.72586(3) 0.07499(2) 0.02027(7) Uani d 1 . .
O O1 -0.1250(2) 0.37864(11) 0.13424(9) 0.0313(2) Uani d 1 . .
O O2 -0.14844(16) 0.45993(11) 0.30478(8) 0.02609(19) Uani d 1 . .
N N3 0.42357(17) 0.61303(11) 0.19454(9) 0.02019(19) Uani d 1 . .
H H3 0.512(3) 0.6439(18) 0.1567(14) 0.019(4) Uiso d 1 . .
N N1 0.25774(17) 0.58619(10) 0.33532(8) 0.01734(17) Uani d 1 . .
N N4 -0.05494(18) 0.44564(10) 0.22517(8) 0.01998(18) Uani d 1 . .
C C5 0.14730(19) 0.51334(11) 0.23575(9) 0.01723(18) Uani d 1 . .
C C4 0.2514(2) 0.53027(13) 0.14779(10) 0.0202(2) Uani d 1 . .
H H4 0.211185 0.491815 0.069785 0.024 Uiso calc 1 . .
C C2 0.4252(2) 0.64545(12) 0.30717(10) 0.0202(2) Uani d 1 . .
H H2 0.530167 0.702184 0.358999 0.024 Uiso calc 1 . .
C C6 0.2176(2) 0.59302(13) 0.45524(10) 0.0224(2) Uani d 1 . .
H H6A 0.081178 0.642222 0.449455 0.034 Uiso calc 1 . .
H H6B 0.339456 0.640052 0.510943 0.034 Uiso calc 1 . .
H H6C 0.205596 0.501290 0.484604 0.034 Uiso calc 1 . .

loop_
_atom_site_aniso_label
_atom_site_aniso_U_11
_atom_site_aniso_U_22
_atom_site_aniso_U_33
_atom_site_aniso_U_12
_atom_site_aniso_U_13
_atom_site_aniso_U_23
Cl1 0.02085(12) 0.01942(11) 0.02158(11) -0.00029(9) 0.00752(10) 0.00269(9)
O1 0.0386(6) 0.0293(5) 0.0243(4) -0.0130(4) 0.0060(4) -0.0054(3)
O2 0.0224(4) 0.0351(5) 0.0225(4) -0.0009(4) 0.0090(3) 0.0033(3)
N3 0.0207(4) 0.0232(5) 0.0186(4) 0.0012(4) 0.0086(4) 0.0026(3)
N1 0.0206(4) 0.0166(4) 0.0161(4) -0.0004(3) 0.0071(3) -0.0011(3)
N4 0.0217(4) 0.0195(4) 0.0182(4) -0.0011(4) 0.0045(3) 0.0033(3)
C5 0.0194(5) 0.0169(4) 0.0152(4) 0.0010(4) 0.0044(4) 0.0010(3)
C4 0.0223(5) 0.0229(5) 0.0160(4) 0.0016(4) 0.0060(4) 0.0014(4)
C2 0.0214(5) 0.0200(5) 0.0199(5) -0.0011(4) 0.0068(4) -0.0001(4)
C6 0.0306(6) 0.0232(5) 0.0162(4) -0.0047(4) 0.0110(4) -0.0038(4)

loop_
_atom_type_symbol
_atom_type_description
_atom_type_scat_dispersion_real
_atom_type_scat_dispersion_imag
_atom_type_scat_source
C C 0.0033 0.0016 'International Tables Vol C Tables 4.2.6.8 and 6.1.1.4'
H H 0.0000 0.0000 'International Tables Vol C Tables 4.2.6.8 and 6.1.1.4'
Cl Cl 0.1484 0.1585 'International Tables Vol C Tables 4.2.6.8 and 6.1.1.4'
N N 0.0061 0.0033 'International Tables Vol C Tables 4.2.6.8 and 6.1.1.4'
O O 0.0106 0.0060 'International Tables Vol C Tables 4.2.6.8 and 6.1.1.4'

loop_
_geom_angle_atom_site_label_1
_geom_angle_atom_site_label_2
_geom_angle_atom_site_label_3
_geom_angle_site_symmetry_1
_geom_angle_site_symmetry_3
_geom_angle
_geom_angle_publ_flag
C4 N3 H3 . . 125.4(11) ?
C2 N3 H3 . . 125.5(11) ?
C2 N3 C4 . . 108.98(10) ?
C5 N1 C6 . . 129.12(10) ?
C2 N1 C5 . . 106.44(10) ?
C2 N1 C6 . . 124.29(10) ?
O1 N4 O2 . . 124.85(12) ?
O1 N4 C5 . . 115.92(10) ?
O2 N4 C5 . . 119.21(10) ?
N1 C5 N4 . . 123.97(10) ?
C4 C5 N1 . . 108.73(10) ?
C4 C5 N4 . . 126.94(10) ?
N3 C4 C5 . . 106.06(10) ?
N3 C4 H4 . . 127.0 ?
C5 C4 H4 . . 127.0 ?
N3 C2 H2 . . 125.1 ?
N1 C2 N3 . . 109.79(11) ?
N1 C2 H2 . . 125.1 ?
N1 C6 H6A . . 109.5 ?
N1 C6 H6B . . 109.5 ?
N1 C6 H6C . . 109.5 ?
H6A C6 H6B . . 109.5 ?
H6A C6 H6C . . 109.5 ?
H6B C6 H6C . . 109.5 ?

loop_
_geom_bond_atom_site_label_1
_geom_bond_atom_site_label_2
_geom_bond_site_symmetry_2
_geom_bond_distance
_geom_bond_publ_flag
O1 N4 . 1.2223(14) ?
O2 N4 . 1.2343(13) ?
N3 H3 . 0.856(19) ?
N3 C4 . 1.3553(16) ?
N3 C2 . 1.3423(15) ?
N1 C5 . 1.3797(14) ?
N1 C2 . 1.3307(16) ?
N1 C6 . 1.4822(14) ?
N4 C5 . 1.4239(16) ?
C5 C4 . 1.3687(16) ?
C4 H4 . 0.9500 ?
C2 H2 . 0.9500 ?
C6 H6A . 0.9800 ?
C6 H6B . 0.9800 ?
C6 H6C . 0.9800 ?

loop_
_geom_hbond_atom_site_label_D
_geom_hbond_atom_site_label_H
_geom_hbond_atom_site_label_A
_geom_hbond_site_symmetry_A
_geom_hbond_distance_DH
_geom_hbond_distance_HA
_geom_hbond_distance_DA
_geom_hbond_angle_DHA
_geom_hbond_publ_flag
N3 H3 Cl1 . 0.856(19) 2.160(19) 3.0141(11) 175.4(15) yes
C4 H4 Cl1 3_665 0.95 2.78 3.6161(12) 147.2 yes
C2 H2 Cl1 4_576 0.95 2.62 3.4723(12) 150.3 yes
C6 H6B Cl1 4_576 0.98 2.85 3.7519(13) 153.9 yes
C6 H6C Cl1 2_645 0.98 2.84 3.6617(13) 141.5 yes

loop_
_geom_torsion_atom_site_label_1
_geom_torsion_atom_site_label_2
_geom_torsion_atom_site_label_3
_geom_torsion_atom_site_label_4
_geom_torsion_site_symmetry_1
_geom_torsion_site_symmetry_2
_geom_torsion_site_symmetry_3
_geom_torsion_site_symmetry_4
_geom_torsion
_geom_torsion_publ_flag
O1 N4 C5 N1 . . . . -175.66(11) ?
O1 N4 C5 C4 . . . . 11.97(18) ?
O2 N4 C5 N1 . . . . 5.77(16) ?
O2 N4 C5 C4 . . . . -166.59(12) ?
N1 C5 C4 N3 . . . . -0.02(13) ?
N4 C5 C4 N3 . . . . 173.29(11) ?
C5 N1 C2 N3 . . . . 0.15(13) ?
C4 N3 C2 N1 . . . . -0.17(14) ?
C2 N3 C4 C5 . . . . 0.12(14) ?
C2 N1 C5 N4 . . . . -173.64(11) ?
C2 N1 C5 C4 . . . . -0.08(13) ?
C6 N1 C5 N4 . . . . 10.81(18) ?
C6 N1 C5 C4 . . . . -175.63(11) ?
C6 N1 C2 N3 . . . . 175.98(10) ?

loop_
_twin_individual_id
_twin_individual_mass_fraction_refined
1 0.5546(11)
2 0.4454(11)

_cod_database_fobs_code 1567607
